data_2236946
loop_
_publ_author_name
'Tiritiris, Ioannis'

_publ_section_title
;
 Morpholine-4-carboxamidinium ethyl carbonate
;
_journal_coeditor_code KP2441
_journal_issue 12
_journal_name_full 'Acta Crystallographica Section E'
_journal_page_first o3431
_journal_paper_doi 10.1107/S1600536812046922
_journal_volume 68
_journal_year 2012
_chemical_formula_iupac 'C5 H12 N3 O +, C3 H5 O3 -'
_chemical_formula_moiety 'C5 H12 N3 O +, C3 H5 O3 -'
_chemical_formula_sum 'C8 H17 N3 O4'
_chemical_formula_weight 219.25
_chemical_melting_point 413
_chemical_name_systematic
;
Morpholine-4-carboxamidinium ethyl carbonate
;
_space_group_IT_number 14
_symmetry_cell_setting monoclinic
_symmetry_space_group_name_Hall '-P 2yn'
_symmetry_space_group_name_H-M 'P 1 21/n 1'
_atom_sites_solution_hydrogens difmap
_atom_sites_solution_primary direct
_atom_sites_solution_secondary difmap
_audit_creation_method SHELXL97
_cell_angle_alpha 90.00
_cell_angle_beta 109.505(2)
_cell_angle_gamma 90.00
_cell_formula_units_Z 8
_cell_length_a 10.2163(5)
_cell_length_b 20.8874(9)
_cell_length_c 10.4616(5)
_cell_measurement_reflns_used 5142
_cell_measurement_temperature 100(2)
_cell_measurement_theta_max 28.28
_cell_measurement_theta_min 0.41
_cell_volume 2104.31(17)
_computing_cell_refinement 'SCALEPACK (Otwinowski & Minor, 1997)'
_computing_data_collection 'COLLECT (Hooft, 2004)'
_computing_data_reduction 'SCALEPACK (Otwinowski & Minor, 1997)'
_computing_molecular_graphics 'DIAMOND (Brandenburg & Putz, 2005)'
_computing_publication_material 'SHELXL97 (Sheldrick, 2008)'
_computing_structure_refinement 'SHELXL97 (Sheldrick, 2008)'
_computing_structure_solution 'SHELXS97 (Sheldrick, 2008)'
_diffrn_ambient_temperature 100(2)
_diffrn_measured_fraction_theta_full 0.996
_diffrn_measured_fraction_theta_max 0.996
_diffrn_measurement_device_type 'Bruker--Nonius KappaCCD'
_diffrn_measurement_method '\f scans, and \w scans'
_diffrn_radiation_monochromator graphite
_diffrn_radiation_source 'sealed tube'
_diffrn_radiation_type MoK\a
_diffrn_radiation_wavelength 0.71073
_diffrn_reflns_av_R_equivalents 0.0545
_diffrn_reflns_av_sigmaI/netI 0.0884
_diffrn_reflns_limit_h_max 13
_diffrn_reflns_limit_h_min -13
_diffrn_reflns_limit_k_max 27
_diffrn_reflns_limit_k_min -27
_diffrn_reflns_limit_l_max 13
_diffrn_reflns_limit_l_min -13
_diffrn_reflns_number 9902
_diffrn_reflns_theta_full 28.28
_diffrn_reflns_theta_max 28.28
_diffrn_reflns_theta_min 2.28
_diffrn_standards_interval_count 0
_diffrn_standards_interval_time 0
_diffrn_standards_number 0
_exptl_absorpt_coefficient_mu 0.111
_exptl_absorpt_correction_type none
_exptl_crystal_colour colourless
_exptl_crystal_density_diffrn 1.384
_exptl_crystal_density_method 'not measured'
_exptl_crystal_description block
_exptl_crystal_F_000 944
_exptl_crystal_size_max 0.30
_exptl_crystal_size_mid 0.25
_exptl_crystal_size_min 0.15
_refine_diff_density_max 0.252
_refine_diff_density_min -0.301
_refine_ls_extinction_method none
_refine_ls_goodness_of_fit_ref 1.003
_refine_ls_hydrogen_treatment mixed
_refine_ls_matrix_type full
_refine_ls_number_parameters 305
_refine_ls_number_reflns 5199
_refine_ls_number_restraints 0
_refine_ls_restrained_S_all 1.003
_refine_ls_R_factor_all 0.1161
_refine_ls_R_factor_gt 0.0500
_refine_ls_shift/su_max 0.000
_refine_ls_shift/su_mean 0.000
_refine_ls_structure_factor_coef Fsqd
_refine_ls_weighting_details 'calc w=1/[\s^2^(Fo^2^)+(0.0468P)^2^] where P=(Fo^2^+2Fc^2^)/3'
_refine_ls_weighting_scheme calc
_refine_ls_wR_factor_gt 0.0941
_refine_ls_wR_factor_ref 0.1123
_reflns_number_gt 2981
_reflns_number_total 5199
_reflns_threshold_expression I>2\s(I)
_cod_data_source_file kp2441.cif
_cod_data_source_block I
_cod_original_sg_symbol_H-M 'P 21/n'
_cod_database_code 2236946
_cod_database_fobs_code 2236946

loop_
_symmetry_equiv_pos_as_xyz
x,y,z
1/2-x,1/2+y,1/2-z
-x,-y,-z
1/2+x,1/2-y,1/2+z

loop_
_atom_site_type_symbol
_atom_site_label
_atom_site_fract_x
_atom_site_fract_y
_atom_site_fract_z
_atom_site_U_iso_or_equiv
_atom_site_adp_type
_atom_site_calc_flag
_atom_site_refinement_flags
_atom_site_occupancy
_atom_site_symmetry_multiplicity
C C1 0.14782(18) 0.19683(9) 0.08078(17) 0.0138(4) Uani d . 1 1
N N1 0.14407(18) 0.21777(9) -0.03987(16) 0.0186(4) Uani d . 1 1
H H11 0.082(2) 0.2060(11) -0.111(2) 0.027(6) Uiso d . 1 1
H H12 0.209(2) 0.2468(11) -0.039(2) 0.028(6) Uiso d . 1 1
N N2 0.24717(16) 0.21987(9) 0.18879(16) 0.0168(4) Uani d . 1 1
H H21 0.2567(18) 0.2083(9) 0.269(2) 0.013(5) Uiso d . 1 1
H H22 0.308(2) 0.2486(11) 0.171(2) 0.032(6) Uiso d . 1 1
N N3 0.05782(14) 0.15198(8) 0.09382(13) 0.0138(3) Uani d . 1 1
C C2 0.04415(18) 0.14053(10) 0.22786(16) 0.0174(4) Uani d . 1 1
H H2A -0.0106 0.1755 0.2491 0.021 Uiso calc R 1 1
H H2B 0.1374 0.1404 0.2982 0.021 Uiso calc R 1 1
C C3 -0.02671(19) 0.07728(10) 0.22976(17) 0.0239(5) Uani d . 1 1
H H3A 0.0343 0.0421 0.2203 0.029 Uiso calc R 1 1
H H3B -0.0410 0.0721 0.3182 0.029 Uiso calc R 1 1
O O1 -0.15763(13) 0.07261(7) 0.12343(12) 0.0227(3) Uani d . 1 1
C C4 -0.13597(19) 0.07748(10) -0.00376(17) 0.0194(4) Uani d . 1 1
H H4A -0.2261 0.0727 -0.0777 0.023 Uiso calc R 1 1
H H4B -0.0746 0.0422 -0.0120 0.023 Uiso calc R 1 1
C C5 -0.07145(18) 0.14066(9) -0.01951(17) 0.0168(4) Uani d . 1 1
H H5A -0.0515 0.1408 -0.1058 0.020 Uiso calc R 1 1
H H5B -0.1379 0.1757 -0.0233 0.020 Uiso calc R 1 1
C C6 0.61678(17) 0.19115(9) 0.08546(16) 0.0122(4) Uani d . 1 1
N N4 0.60204(17) 0.21566(9) -0.03589(15) 0.0161(4) Uani d . 1 1
H H41 0.656(2) 0.2472(11) -0.038(2) 0.026(6) Uiso d . 1 1
H H42 0.533(2) 0.2013(12) -0.113(2) 0.041(7) Uiso d . 1 1
N N5 0.71439(16) 0.21538(8) 0.19268(15) 0.0144(4) Uani d . 1 1
H H51 0.773(2) 0.2459(11) 0.185(2) 0.023(6) Uiso d . 1 1
H H52 0.745(2) 0.1933(11) 0.271(2) 0.035(6) Uiso d . 1 1
N N6 0.53305(14) 0.14360(7) 0.10007(13) 0.0134(3) Uani d . 1 1
C C7 0.56842(19) 0.11205(10) 0.23299(16) 0.0176(4) Uani d . 1 1
H H7A 0.5906 0.1449 0.3053 0.021 Uiso calc R 1 1
H H7B 0.6517 0.0850 0.2480 0.021 Uiso calc R 1 1
C C8 0.4493(2) 0.07110(10) 0.24096(17) 0.0189(4) Uani d . 1 1
H H8A 0.4791 0.0472 0.3277 0.023 Uiso calc R 1 1
H H8B 0.3709 0.0991 0.2401 0.023 Uiso calc R 1 1
O O2 0.40359(13) 0.02701(6) 0.13163(11) 0.0198(3) Uani d . 1 1
C C9 0.35206(18) 0.06230(10) 0.00799(17) 0.0182(4) Uani d . 1 1
H H9A 0.2758 0.0907 0.0117 0.022 Uiso calc R 1 1
H H9B 0.3137 0.0321 -0.0684 0.022 Uiso calc R 1 1
C C10 0.46389(18) 0.10203(9) -0.01694(17) 0.0169(4) Uani d . 1 1
H H10A 0.5335 0.0734 -0.0341 0.020 Uiso calc R 1 1
H H10B 0.4226 0.1288 -0.0986 0.020 Uiso calc R 1 1
C C11 -0.07231(18) 0.16716(9) 0.57058(16) 0.0133(4) Uani d . 1 1
O O3 -0.16622(12) 0.18499(7) 0.46539(11) 0.0196(3) Uani d . 1 1
O O4 -0.04966(12) 0.18664(6) 0.68830(11) 0.0179(3) Uani d . 1 1
O O5 0.01060(12) 0.11991(7) 0.54704(11) 0.0181(3) Uani d . 1 1
C C12 0.12224(18) 0.09664(10) 0.66226(17) 0.0188(4) Uani d . 1 1
H H12A 0.0849 0.0761 0.7281 0.023 Uiso calc R 1 1
H H12B 0.1836 0.1324 0.7081 0.023 Uiso calc R 1 1
C C13 0.20159(19) 0.04887(10) 0.60972(18) 0.0224(5) Uani d . 1 1
H H13A 0.2355 0.0695 0.5427 0.034 Uiso calc R 1 1
H H13B 0.1405 0.0131 0.5671 0.034 Uiso calc R 1 1
H H13C 0.2806 0.0328 0.6851 0.034 Uiso calc R 1 1
C C14 0.40406(17) 0.17608(9) 0.57044(16) 0.0130(4) Uani d . 1 1
O O6 0.31041(12) 0.19554(6) 0.46676(11) 0.0180(3) Uani d . 1 1
O O7 0.42103(13) 0.19133(6) 0.69029(11) 0.0183(3) Uani d . 1 1
O O8 0.49287(12) 0.13310(6) 0.54411(11) 0.0166(3) Uani d . 1 1
C C15 0.60379(18) 0.10913(10) 0.65905(17) 0.0179(4) Uani d . 1 1
H H15A 0.5655 0.0877 0.7232 0.021 Uiso calc R 1 1
H H15B 0.6641 0.1448 0.7070 0.021 Uiso calc R 1 1
C C16 0.68612(19) 0.06219(10) 0.60715(18) 0.0199(4) Uani d . 1 1
H H16A 0.6270 0.0257 0.5651 0.030 Uiso calc R 1 1
H H16B 0.7659 0.0470 0.6828 0.030 Uiso calc R 1 1
H H16C 0.7190 0.0833 0.5398 0.030 Uiso calc R 1 1

loop_
_atom_site_aniso_label
_atom_site_aniso_U_11
_atom_site_aniso_U_22
_atom_site_aniso_U_33
_atom_site_aniso_U_12
_atom_site_aniso_U_13
_atom_site_aniso_U_23
C1 0.0137(9) 0.0140(11) 0.0127(9) 0.0045(8) 0.0031(7) 0.0005(7)
N1 0.0180(9) 0.0236(10) 0.0114(8) -0.0068(8) 0.0011(7) 0.0008(7)
N2 0.0189(9) 0.0223(10) 0.0080(8) -0.0050(7) 0.0031(7) 0.0016(7)
N3 0.0118(7) 0.0192(9) 0.0088(7) -0.0017(7) 0.0012(6) -0.0003(6)
C2 0.0178(9) 0.0251(12) 0.0085(8) -0.0042(8) 0.0033(7) -0.0007(8)
C3 0.0261(11) 0.0301(13) 0.0102(9) -0.0091(9) -0.0011(8) 0.0013(8)
O1 0.0251(7) 0.0279(9) 0.0138(6) -0.0121(6) 0.0048(5) -0.0029(6)
C4 0.0217(10) 0.0216(12) 0.0130(9) -0.0007(9) 0.0032(8) -0.0024(8)
C5 0.0148(9) 0.0201(11) 0.0115(8) -0.0027(8) -0.0007(7) 0.0001(8)
C6 0.0143(9) 0.0123(10) 0.0107(9) 0.0040(8) 0.0051(7) -0.0004(7)
N4 0.0166(8) 0.0182(10) 0.0107(8) -0.0043(8) 0.0009(7) 0.0016(7)
N5 0.0164(8) 0.0145(10) 0.0103(8) -0.0029(7) 0.0018(6) 0.0000(6)
N6 0.0158(8) 0.0148(9) 0.0083(7) -0.0017(7) 0.0023(6) -0.0007(6)
C7 0.0218(10) 0.0185(11) 0.0105(9) -0.0053(8) 0.0027(7) 0.0016(7)
C8 0.0268(10) 0.0179(12) 0.0125(9) -0.0045(9) 0.0074(8) -0.0022(8)
O2 0.0281(7) 0.0145(8) 0.0147(6) -0.0057(6) 0.0043(5) -0.0011(5)
C9 0.0187(10) 0.0187(12) 0.0137(9) -0.0021(8) 0.0006(7) 0.0008(8)
C10 0.0200(10) 0.0167(11) 0.0117(8) -0.0022(8) 0.0025(7) -0.0013(7)
C11 0.0130(9) 0.0173(11) 0.0095(9) -0.0009(8) 0.0037(7) 0.0013(7)
O3 0.0191(7) 0.0258(9) 0.0101(6) 0.0043(6) -0.0001(5) 0.0003(5)
O4 0.0183(7) 0.0231(8) 0.0102(6) 0.0030(6) 0.0020(5) -0.0016(5)
O5 0.0175(7) 0.0238(8) 0.0108(6) 0.0056(6) 0.0016(5) -0.0002(5)
C12 0.0167(10) 0.0226(12) 0.0138(9) 0.0045(8) 0.0007(7) 0.0022(8)
C13 0.0234(10) 0.0219(12) 0.0211(10) 0.0027(9) 0.0064(8) 0.0014(8)
C14 0.0131(9) 0.0131(11) 0.0116(9) -0.0027(8) 0.0027(7) 0.0001(7)
O6 0.0179(7) 0.0231(8) 0.0101(6) 0.0050(6) 0.0010(5) 0.0010(5)
O7 0.0208(7) 0.0215(8) 0.0096(6) 0.0050(6) 0.0010(5) -0.0021(5)
O8 0.0163(7) 0.0211(8) 0.0103(6) 0.0056(6) 0.0014(5) 0.0005(5)
C15 0.0177(9) 0.0214(12) 0.0113(9) 0.0057(8) 0.0005(7) 0.0012(8)
C16 0.0171(10) 0.0218(12) 0.0198(10) 0.0037(8) 0.0047(8) 0.0023(8)

loop_
_atom_type_symbol
_atom_type_description
_atom_type_scat_dispersion_real
_atom_type_scat_dispersion_imag
_atom_type_scat_source
C C 0.0033 0.0016 'International Tables Vol C Tables 4.2.6.8 and 6.1.1.4'
N N 0.0061 0.0033 'International Tables Vol C Tables 4.2.6.8 and 6.1.1.4'
O O 0.0106 0.0060 'International Tables Vol C Tables 4.2.6.8 and 6.1.1.4'
H H 0.0000 0.0000 'International Tables Vol C Tables 4.2.6.8 and 6.1.1.4'

loop_
_geom_angle_atom_site_label_1
_geom_angle_atom_site_label_2
_geom_angle_atom_site_label_3
_geom_angle
N1 C1 N2 117.44(18)
N1 C1 N3 121.41(16)
N2 C1 N3 121.10(16)
C1 N1 H11 121.6(14)
C1 N1 H12 115.2(13)
H11 N1 H12 123.1(19)
C1 N2 H21 122.7(13)
C1 N2 H22 116.0(13)
H21 N2 H22 121.3(17)
C1 N3 C5 119.25(14)
C1 N3 C2 119.50(14)
C5 N3 C2 113.33(13)
N3 C2 C3 110.65(14)
N3 C2 H2A 109.5
C3 C2 H2A 109.5
N3 C2 H2B 109.5
C3 C2 H2B 109.5
H2A C2 H2B 108.1
O1 C3 C2 112.19(15)
O1 C3 H3A 109.2
C2 C3 H3A 109.2
O1 C3 H3B 109.2
C2 C3 H3B 109.2
H3A C3 H3B 107.9
C4 O1 C3 109.00(13)
O1 C4 C5 112.00(15)
O1 C4 H4A 109.2
C5 C4 H4A 109.2
O1 C4 H4B 109.2
C5 C4 H4B 109.2
H4A C4 H4B 107.9
N3 C5 C4 111.13(14)
N3 C5 H5A 109.4
C4 C5 H5A 109.4
N3 C5 H5B 109.4
C4 C5 H5B 109.4
H5A C5 H5B 108.0
N5 C6 N4 118.27(17)
N5 C6 N6 120.64(15)
N4 C6 N6 121.08(16)
C6 N4 H41 116.3(13)
C6 N4 H42 121.0(14)
H41 N4 H42 122.5(19)
C6 N5 H51 121.8(13)
C6 N5 H52 120.7(14)
H51 N5 H52 114.0(18)
C6 N6 C7 118.09(13)
C6 N6 C10 118.98(14)
C7 N6 C10 114.80(15)
N6 C7 C8 110.93(14)
N6 C7 H7A 109.5
C8 C7 H7A 109.5
N6 C7 H7B 109.5
C8 C7 H7B 109.5
H7A C7 H7B 108.0
O2 C8 C7 112.11(14)
O2 C8 H8A 109.2
C7 C8 H8A 109.2
O2 C8 H8B 109.2
C7 C8 H8B 109.2
H8A C8 H8B 107.9
C8 O2 C9 108.51(14)
O2 C9 C10 111.74(14)
O2 C9 H9A 109.3
C10 C9 H9A 109.3
O2 C9 H9B 109.3
C10 C9 H9B 109.3
H9A C9 H9B 107.9
N6 C10 C9 111.24(14)
N6 C10 H10A 109.4
C9 C10 H10A 109.4
N6 C10 H10B 109.4
C9 C10 H10B 109.4
H10A C10 H10B 108.0
O4 C11 O3 127.48(17)
O4 C11 O5 119.35(15)
O3 C11 O5 113.17(14)
C11 O5 C12 117.10(13)
O5 C12 C13 106.96(14)
O5 C12 H12A 110.3
C13 C12 H12A 110.3
O5 C12 H12B 110.3
C13 C12 H12B 110.3
H12A C12 H12B 108.6
C12 C13 H13A 109.5
C12 C13 H13B 109.5
H13A C13 H13B 109.5
C12 C13 H13C 109.5
H13A C13 H13C 109.5
H13B C13 H13C 109.5
O7 C14 O6 126.70(17)
O7 C14 O8 119.38(14)
O6 C14 O8 113.91(14)
C14 O8 C15 116.75(12)
O8 C15 C16 107.70(14)
O8 C15 H15A 110.2
C16 C15 H15A 110.2
O8 C15 H15B 110.2
C16 C15 H15B 110.2
H15A C15 H15B 108.5
C15 C16 H16A 109.5
C15 C16 H16B 109.5
H16A C16 H16B 109.5
C15 C16 H16C 109.5
H16A C16 H16C 109.5
H16B C16 H16C 109.5

loop_
_geom_bond_atom_site_label_1
_geom_bond_atom_site_label_2
_geom_bond_distance
C1 N1 1.324(2)
C1 N2 1.331(2)
C1 N3 1.351(2)
N1 H11 0.84(2)
N1 H12 0.89(2)
N2 H21 0.85(2)
N2 H22 0.92(2)
N3 C5 1.470(2)
N3 C2 1.474(2)
C2 C3 1.510(3)
C2 H2A 0.9900
C2 H2B 0.9900
C3 O1 1.429(2)
C3 H3A 0.9900
C3 H3B 0.9900
O1 C4 1.424(2)
C4 C5 1.508(3)
C4 H4A 0.9900
C4 H4B 0.9900
C5 H5A 0.9900
C5 H5B 0.9900
C6 N5 1.327(2)
C6 N4 1.330(2)
C6 N6 1.352(2)
N4 H41 0.86(2)
N4 H42 0.93(2)
N5 H51 0.90(2)
N5 H52 0.90(2)
N6 C7 1.471(2)
N6 C10 1.474(2)
C7 C8 1.512(3)
C7 H7A 0.9900
C7 H7B 0.9900
C8 O2 1.420(2)
C8 H8A 0.9900
C8 H8B 0.9900
O2 C9 1.428(2)
C9 C10 1.504(3)
C9 H9A 0.9900
C9 H9B 0.9900
C10 H10A 0.9900
C10 H10B 0.9900
C11 O4 1.243(2)
C11 O3 1.251(2)
C11 O5 1.375(2)
O5 C12 1.439(2)
C12 C13 1.501(3)
C12 H12A 0.9900
C12 H12B 0.9900
C13 H13A 0.9800
C13 H13B 0.9800
C13 H13C 0.9800
C14 O7 1.248(2)
C14 O6 1.2507(19)
C14 O8 1.368(2)
O8 C15 1.4390(19)
C15 C16 1.506(3)
C15 H15A 0.9900
C15 H15B 0.9900
C16 H16A 0.9800
C16 H16B 0.9800
C16 H16C 0.9800

loop_
_geom_hbond_atom_site_label_D
_geom_hbond_atom_site_label_H
_geom_hbond_atom_site_label_A
_geom_hbond_site_symmetry_A
_geom_hbond_distance_DH
_geom_hbond_distance_HA
_geom_hbond_distance_DA
_geom_hbond_angle_DHA
_geom_hbond_publ_flag
N1 H11 O4 1_554 0.84(2) 2.12(2) 2.9440(10) 168.0(10) y
N1 H12 O3 4_554 0.89(2) 1.91(2) 2.7950(10) 174.0(10) y
N2 H21 O6 1 0.85(2) 1.97(2) 2.8070(10) 168.0(10) y
N2 H22 O4 4_554 0.92(2) 1.95(2) 2.8510(10) 164.0(10) y
N4 H41 O6 4_554 0.86(2) 1.97(2) 2.8170(10) 167.0(10) y
N4 H42 O7 1_554 0.93(2) 2.00(2) 2.8890(10) 159.0(10) y
N5 H51 O7 4_554 0.90(2) 1.99(2) 2.8790(10) 172.0(10) y
N5 H52 O3 1_655 0.90(2) 1.94(2) 2.7760(10) 154.0(10) y

loop_
_geom_torsion_atom_site_label_1
_geom_torsion_atom_site_label_2
_geom_torsion_atom_site_label_3
_geom_torsion_atom_site_label_4
_geom_torsion
N1 C1 N3 C5 -19.3(3)
N2 C1 N3 C5 163.26(16)
N1 C1 N3 C2 -166.30(17)
N2 C1 N3 C2 16.3(3)
C1 N3 C2 C3 -163.24(16)
C5 N3 C2 C3 47.9(2)
N3 C2 C3 O1 -54.7(2)
C2 C3 O1 C4 61.1(2)
C3 O1 C4 C5 -60.9(2)
C1 N3 C5 C4 163.03(16)
C2 N3 C5 C4 -48.1(2)
O1 C4 C5 N3 54.7(2)
N5 C6 N6 C7 -10.5(2)
N4 C6 N6 C7 170.74(16)
N5 C6 N6 C10 -157.57(16)
N4 C6 N6 C10 23.7(2)
C6 N6 C7 C8 167.46(16)
C10 N6 C7 C8 -44.1(2)
N6 C7 C8 O2 53.4(2)
C7 C8 O2 C9 -62.83(19)
C8 O2 C9 C10 62.98(19)
C6 N6 C10 C9 -167.27(15)
C7 N6 C10 C9 44.6(2)
O2 C9 C10 N6 -53.8(2)
O4 C11 O5 C12 -1.3(2)
O3 C11 O5 C12 179.62(15)
C11 O5 C12 C13 -176.69(15)
O7 C14 O8 C15 -1.3(2)
O6 C14 O8 C15 179.56(15)
C14 O8 C15 C16 179.01(15)

loop_
_cod_related_entry_id
_cod_related_entry_database
_cod_related_entry_code
1 ChemSpider 30658237
